data_1522059
loop_
_publ_author_name
'Tullberg, A.'
'Vannerberg, N.G.'

_publ_section_title
;
 The Crystal Structures of Hexacyanomanganate Decahydrate, Na4 (Mn (C N)6)
 (H2 O)10 and Tetrasodium Hexacyanoferrate Decahydrate, Na4 (Fe (C N)6)
 (H2 O)10
;
_journal_name_full 'Acta Chemica Scandinavica, Series A: (28,1974-)'
_journal_page_first 551
_journal_page_last 562
_journal_volume 28
_journal_year 1974
_chemical_formula_sum 'C6 H20 Fe N6 Na4 O10'
_chemical_name_systematic 'Na4 (Fe (C N)6) (H2 O)10'
_space_group_IT_number 14
_symmetry_space_group_name_Hall '-P 2yn'
_symmetry_space_group_name_H-M 'P 1 21/n 1'
_cell_angle_alpha 90
_cell_angle_beta 97.49
_cell_angle_gamma 90
_cell_formula_units_Z 2
_cell_length_a 9.787
_cell_length_b 11.448
_cell_length_c 9.037
_cell_volume 1003.881
_citation_journal_id_ASTM ACAPCT
_cod_data_source_file Tullberg_ACAPCT_1974_1350.cif
_cod_data_source_block C6H20Fe1N6Na4O10
_cod_original_cell_volume 1003.88
_cod_original_sg_symbol_Hall '-P 2ybc (x-z,y,z)'
_cod_original_formula_sum 'C6 H20 Fe1 N6 Na4 O10'
_cod_database_code 1522059

loop_
_symmetry_equiv_pos_as_xyz
x,y,z
-x+1/2,y+1/2,-z+1/2
-x,-y,-z
x-1/2,-y-1/2,z-1/2

loop_
_atom_site_label
_atom_site_type_symbol
_atom_site_fract_x
_atom_site_fract_y
_atom_site_fract_z
_atom_site_occupancy
_atom_site_U_iso_or_equiv
C2 C+2 0.5004 0.3333 0.4776 1 0.0
N1 N-3 0.1996 0.5175 0.3882 1 0.0
O1 O-2 0.3023 0.0388 0.4439 1 0.0
N3 N-3 0.4296 0.4705 0.8202 1 0.0
O2 O-2 0.105 0.4902 0.7013 1 0.0
Fe1 Fe+2 0 0 0 1 0.0
C1 C+2 0.3086 0.5088 0.429 1 0.0
N2 N-3 0.5033 0.2318 0.468 1 0.0
Na2 Na+1 0.7138 0.1285 0.3989 1 0.0
O3 O-2 0.2666 0.2201 0.7149 1 0.0
Na1 Na+1 0.0935 0.1396 0.5098 1 0.0
O4 O-2 0.1138 0.2724 0.3162 1 0.0
O5 O-2 0.3817 0.2785 0.0979 1 0.0
C3 C+2 0.5434 0.5174 0.3016 1 0.0
